data_7203109
loop_
_publ_author_name
'Zvicka Deutsch'
'Janice M. Rubin-Preminger'
'Joel Bernstein'
'James Y. Becker'

_publ_section_title
;
 Three crystal forms of
 tetrakis(\m<small><sub>2</sub></small>-2-nitrobenzoato-<i>O</i>,<i>O</i>&#x2032;)-diaqua-di-copper(<small>II</small>)
;
_journal_name_full CrystEngComm
_journal_page_first 41
_journal_page_last 50
_journal_paper_doi 10.1039/b511326a
_journal_year 2006
_chemical_formula_moiety 'Cu2(2-NO2C6H4COO)4(H2O)2 '
_chemical_formula_sum 'C28 H20 Cu2 N4 O18'
_chemical_formula_weight 827.56
_chemical_melting_point 'dehydration at 423K'
_chemical_name_common Tetrakis(?2-2-nitrobenzoato-O,O?)-diaqua-di-copper(ii)
_chemical_name_systematic Tetrakis(?2-2-nitrobenzoato-O,O?)-diaqua-di-copper(ii)
_space_group_IT_number 14
_symmetry_cell_setting monoclinic
_symmetry_Int_Tables_number 14
_symmetry_space_group_name_Hall '-P 2ybc'
_symmetry_space_group_name_H-M 'P 1 21/c 1'
_atom_sites_solution_hydrogens geom
_atom_sites_solution_primary direct
_atom_sites_solution_secondary difmap
_audit_creation_method SHELXL-97
_cell_angle_alpha 90.00
_cell_angle_beta 106.510(3)
_cell_angle_gamma 90.00
_cell_formula_units_Z 4
_cell_length_a 26.561(3)
_cell_length_b 7.4708(9)
_cell_length_c 16.6522(19)
_cell_measurement_temperature 293(2)
_cell_volume 3168.1(6)
_computing_structure_refinement 'SHELXL-97 (Sheldrick, 1997)'
_computing_structure_solution 'SHELXS-97 (Sheldrick, 1990)'
_diffrn_ambient_temperature 293(2)
_diffrn_measured_fraction_theta_full 0.997
_diffrn_measured_fraction_theta_max 0.997
_diffrn_radiation_monochromator graphite
_diffrn_radiation_probe x-ray
_diffrn_radiation_type MoK\\a
_diffrn_radiation_wavelength 0.71073
_diffrn_reflns_av_R_equivalents 0.0539
_diffrn_reflns_av_sigmaI/netI 0.0440
_diffrn_reflns_limit_h_max 35
_diffrn_reflns_limit_h_min -35
_diffrn_reflns_limit_k_max 9
_diffrn_reflns_limit_k_min -9
_diffrn_reflns_limit_l_max 22
_diffrn_reflns_limit_l_min -22
_diffrn_reflns_number 26808
_diffrn_reflns_theta_full 28.28
_diffrn_reflns_theta_max 28.28
_diffrn_reflns_theta_min 0.80
_diffrn_source 'fine-focus sealed tube'
_exptl_absorpt_coefficient_mu 1.434
_exptl_crystal_colour 'emerald green'
_exptl_crystal_density_diffrn 1.735
_exptl_crystal_density_method 'not measured'
_exptl_crystal_description diamonodoid
_exptl_crystal_F_000 1672
_exptl_crystal_recrystallization_method 'from water at 333K'
_exptl_crystal_size_max 0.30
_exptl_crystal_size_mid 0.24
_exptl_crystal_size_min 0.10
_refine_diff_density_max 0.492
_refine_diff_density_min -0.592
_refine_diff_density_rms 0.118
_refine_ls_extinction_method none
_refine_ls_goodness_of_fit_ref 0.987
_refine_ls_hydrogen_treatment mixed
_refine_ls_matrix_type full
_refine_ls_number_parameters 549
_refine_ls_number_reflns 7828
_refine_ls_number_restraints 0
_refine_ls_restrained_S_all 0.987
_refine_ls_R_factor_all 0.0598
_refine_ls_R_factor_gt 0.0387
_refine_ls_shift/su_max 0.046
_refine_ls_shift/su_mean 0.003
_refine_ls_structure_factor_coef Fsqd
_refine_ls_weighting_details 'calc w=1/[\\s^2^(Fo^2^)+(0.0791P)^2^+0.0000P] where P=(Fo^2^+2Fc^2^)/3'
_refine_ls_weighting_scheme calc
_refine_ls_wR_factor_gt 0.1051
_refine_ls_wR_factor_ref 0.1299
_reflns_number_gt 5561
_reflns_number_total 7828
_reflns_threshold_expression >2sigma(I)
_cod_data_source_file b511326a.txt
_cod_data_source_block form2
_cod_original_sg_symbol_H-M 'P 21/c'
_cod_database_code 7203109

loop_
_symmetry_equiv_pos_as_xyz
'x, y, z'
'-x, y+1/2, -z+1/2'
'-x, -y, -z'
'x, -y-1/2, z-1/2'

loop_
_atom_site_label
_atom_site_type_symbol
_atom_site_fract_x
_atom_site_fract_y
_atom_site_fract_z
_atom_site_U_iso_or_equiv
_atom_site_adp_type
_atom_site_occupancy
_atom_site_symmetry_multiplicity
_atom_site_calc_flag
_atom_site_refinement_flags
_atom_site_disorder_assembly
_atom_site_disorder_group
O1' O 0.44344(8) 0.2061(3) 0.92564(13) 0.0365(5) Uani 1 1 d . . .
C1' C 0.43264(10) 0.0932(4) 0.86694(17) 0.0292(6) Uani 1 1 d . . .
C2' C 0.39264(11) 0.1499(4) 0.78717(19) 0.0305(6) Uani 1 1 d . . .
C3' C 0.40504(12) 0.1423(4) 0.7112(2) 0.0353(7) Uani 1 1 d . . .
C4' C 0.37111(14) 0.2077(5) 0.6385(2) 0.0461(8) Uani 1 1 d . . .
C5' C 0.32324(14) 0.2795(5) 0.6393(2) 0.0490(9) Uani 1 1 d . . .
C6' C 0.30932(13) 0.2873(5) 0.7133(2) 0.0456(8) Uani 1 1 d . . .
C7' C 0.34439(11) 0.2241(4) 0.7857(2) 0.0363(7) Uani 1 1 d . . .
N1' N 0.32774(11) 0.2303(5) 0.8629(2) 0.0533(8) Uani 1 1 d . . .
O2' O 0.33364(12) 0.0966(5) 0.90696(19) 0.0749(9) Uani 1 1 d . . .
O3' O 0.30753(13) 0.3677(5) 0.8786(2) 0.0837(10) Uani 1 1 d . . .
O4' O 0.45292(8) -0.0587(3) 0.86671(12) 0.0350(5) Uani 1 1 d . . .
O11' O 0.55141(8) 0.2439(3) 0.99096(13) 0.0358(5) Uani 1 1 d . . .
C11' C 0.57253(11) 0.1400(4) 0.94941(18) 0.0307(6) Uani 1 1 d . . .
C12' C 0.61797(11) 0.2149(4) 0.92351(19) 0.0321(6) Uani 1 1 d . . .
C13' C 0.66047(13) 0.2880(5) 0.9826(2) 0.0445(8) Uani 1 1 d . . .
C14' C 0.70460(14) 0.3460(5) 0.9608(3) 0.0530(9) Uani 1 1 d . . .
C15' C 0.70704(14) 0.3324(5) 0.8796(3) 0.0508(9) Uani 1 1 d . . .
C16' C 0.66516(12) 0.2616(4) 0.8183(2) 0.0398(7) Uani 1 1 d . . .
C17' C 0.62123(11) 0.2057(4) 0.84108(19) 0.0338(6) Uani 1 1 d . . .
N11' N 0.57542(11) 0.1469(4) 0.77420(17) 0.0399(6) Uani 1 1 d . . .
O12' O 0.53161(9) 0.1845(4) 0.78073(17) 0.0577(7) Uani 1 1 d . . .
O13' O 0.58289(11) 0.0679(4) 0.71418(15) 0.0577(7) Uani 1 1 d . . .
O14' O 0.56116(8) -0.0206(3) .93259(13) 0.0357(5) Uani 1 1 d . . .
Cu2' Cu 0.493886(13) 0.15468(4) 1.03535(2) 0.02586(10) Uani 1 1 d . . .
O6' O 0.48311(10) 0.4128(3) 1.08443(17) 0.0384(5) Uani 1 1 d . . .
H1' H 0.5042(17) 0.439(6) 1.123(3) 0.055(14) Uiso 1 1 d . . .
H2' H 0.4801(15) 0.500(6) 1.061(2) 0.054(13) Uiso 1 1 d . . .
H3' H 0.4346(12) 0.103(4) 0.7096(18) 0.023(7) Uiso 1 1 d . . .
H4' H 0.3833(13) 0.198(5) 0.589(2) 0.042(9) Uiso 1 1 d . . .
H5' H 0.2956(17) 0.326(6) 0.587(3) 0.069(13) Uiso 1 1 d . . .
H6' H 0.2737(16) 0.351(5) 0.717(2) 0.053(11) Uiso 1 1 d . . .
H13' H 0.6596(14) 0.294(5) 1.035(2) 0.043(10) Uiso 1 1 d . . .
H14' H 0.7369(14) 0.395(5) 1.006(2) 0.049(10) Uiso 1 1 d . . .
H15' H 0.7400(15) 0.375(5) 0.866(2) 0.058(11) Uiso 1 1 d . . .
H16' H 0.6633(19) 0.265(7) 0.748(3) 0.095(16) Uiso 1 1 d . . .
O1\" O 0.05809(8) 0.2974(3) 0.98021(14) 0.0373(5) Uani 1 1 d . . .
C1\" C 0.06944(10) 0.4081(4) 0.93159(17) 0.0289(6) Uani 1 1 d . . .
C2\" C 0.11002(11) 0.3496(4) 0.88923(18) 0.0298(6) Uani 1 1 d . . .
C3\" C 0.09824(13) 0.3550(4) 0.8020(2) 0.0377(7) Uani 1 1 d . . .
C4\" C 0.13242(14) 0.2854(5) 0.7614(2) 0.0471(8) Uani 1 1 d . . .
C5\" C 0.17968(15) 0.2101(5) 0.8080(3) 0.0526(10) Uani 1 1 d . . .
C6\" C 0.19246(14) 0.2052(5) 0.8936(3) 0.0483(8) Uani 1 1 d . . .
C7\" C 0.15765(11) 0.2740(4) 0.9325(2) 0.0373(7) Uani 1 1 d . . .
N1\" N 0.17367(11) 0.2721(5) 1.0253(2) 0.0559(8) Uani 1 1 d . . .
O2\" O 0.16733(12) 0.4066(5) 1.06168(18) 0.0761(9) Uani 1 1 d . . .
O3\" O 0.19370(13) 0.1344(5) 1.0604(2) 0.0851(11) Uani 1 1 d . . .
O4\" O 0.04925(8) 0.5601(3) .91167(13) 0.0361(5) Uani 1 1 d . . .
O11\" O -0.05017(8) 0.2558(3) 0.94361(13) 0.0366(5) Uani 1 1 d . . .
C11\" C -0.07073(11) 0.3584(4) 0.88217(18) 0.0290(6) Uani 1 1 d . . .
C12\" C -0.11607(11) 0.2834(4) 0.81526(19) 0.0323(6) Uani 1 1 d . . .
C13\" C -0.15870(13) 0.2126(5) 0.8355(2) 0.0427(7) Uani 1 1 d . . .
C14\" C -0.20291(14) 0.1615(5) 0.7752(3) 0.0528(10) Uani 1 1 d . . .
C15\" C -0.20639(14) 0.1796(5) 0.6921(3) 0.0570(11) Uani 1 1 d . . .
C16\" C -0.16436(14) 0.2470(5) 0.6676(2) 0.0480(8) Uani 1 1 d . . .
C17\" C -0.11996(11) 0.2960(4) 0.72978(19) 0.0343(6) Uani 1 1 d . . .
N11\" N -0.07394(12) 0.3548(4) 0.70410(19) 0.0428(7) Uani 1 1 d . . .
O12\" O -0.03049(10) 0.3141(4) 0.75045(17) 0.0590(7) Uani 1 1 d . . .
O13\" O -0.08141(12) 0.4370(4) 0.63779(18) 0.0638(7) Uani 1 1 d . . .
O14\" O -0.05951(8) 0.5187(3) 0.87532(12) 0.0357(5) Uani 1 1 d . . .
Cu1\" Cu 0.005872(13) 0.34571(4) 1.04134(2) 0.02575(10) Uani 1 1 d . . .
O6\" O 0.01852(10) 0.0888(3) 1.10147(15) 0.0389(5) Uani 1 1 d . . .
H1\" H -0.0063(18) 0.054(7) 1.129(3) 0.084(15) Uiso 1 1 d . . .
H2\" H 0.0231(13) 0.007(5) 1.077(2) 0.041(11) Uiso 1 1 d . . .
H3\" H 0.0691(13) 0.397(4) 0.773(2) 0.032(8) Uiso 1 1 d . . .
H4\" H 0.1199(13) 0.287(5) 0.704(2) 0.041(9) Uiso 1 1 d . . .
H5\" H 0.2008(18) 0.174(6) 0.775(3) 0.070(13) Uiso 1 1 d . . .
H6\" H 0.2192(15) 0.152(5) 0.922(2) 0.042(10) Uiso 1 1 d . . .
H13\" H -0.1584(12) 0.198(4) 0.889(2) 0.031(8) Uiso 1 1 d . . .
H14\" H -0.2296(18) 0.125(6) 0.786(3) 0.072(14) Uiso 1 1 d . . .
H15\" H -0.2354(19) 0.155(6) 0.649(3) 0.081(15) Uiso 1 1 d . . .
H16\" H -0.1609(17) 0.250(6) 0.608(3) 0.079(14) Uiso 1 1 d . . .

loop_
_atom_site_aniso_label
_atom_site_aniso_U_11
_atom_site_aniso_U_22
_atom_site_aniso_U_33
_atom_site_aniso_U_23
_atom_site_aniso_U_13
_atom_site_aniso_U_12
O1' 0.0408(11) 0.0317(11) 0.0333(11) -0.0009(9) 0.0046(9) 0.0068(9)
C1' 0.0298(13) 0.0276(14) 0.0319(14) 0.0034(11) 0.0115(11) 0.0010(11)
C2' 0.0280(13) 0.0240(14) 0.0363(15) 0.0009(11) 0.0038(12) -0.0022(10)
C3' 0.0320(15) 0.0367(17) 0.0375(16) 0.0008(13) 0.0101(13) -0.0044(12)
C4' 0.0477(19) 0.048(2) 0.0387(18) 0.0043(15) 0.0054(15) -0.0167(16)
C5' 0.0492(19) 0.045(2) 0.0410(19) 0.0134(16) -0.0063(16) -0.0033(16)
C6' 0.0397(17) 0.0417(19) 0.048(2) 0.0032(15) 0.0011(15) 0.0068(14)
C7' 0.0323(15) 0.0328(16) 0.0415(17) -0.0001(13) 0.0069(13) 0.0022(12)
N1' 0.0302(14) 0.070(2) 0.0592(19) -0.0115(17) 0.0125(13) 0.0028(14)
O2' 0.076(2) 0.102(3) 0.0574(17) 0.0201(17) 0.0363(15) 0.0073(18)
O3' 0.072(2) 0.096(3) 0.090(2) -0.0302(19) 0.0339(18) 0.0217(18)
O4' 0.0397(11) 0.0304(12) 0.0322(10) 0.0022(8) 0.0058(9) 0.0060(8)
O11' 0.0389(11) 0.0270(11) 0.0465(12) 0.0014(9) 0.0201(9) 0.0002(8)
C11' 0.0322(14) 0.0296(15) 0.0309(14) 0.0060(11) 0.0100(12) 0.0019(11)
C12' 0.0292(14) 0.0279(14) 0.0404(16) 0.0010(12) 0.0117(12) -0.0002(11)
C13' 0.0456(18) 0.054(2) 0.0355(18) -0.0018(15) 0.0142(15) -0.0092(15)
C14' 0.0345(17) 0.059(3) 0.062(2) 0.0034(18) 0.0073(17) -0.0097(15)
C15' 0.0356(17) 0.050(2) 0.074(3) 0.0058(18) 0.0276(18) -0.0020(14)
C16' 0.0447(18) 0.0363(18) 0.0462(18) 0.0041(14) 0.0253(15) 0.0045(13)
C17' 0.0339(15) 0.0268(15) 0.0419(17) 0.0028(12) 0.0125(13) 0.0012(11)
N11' 0.0477(16) 0.0357(15) 0.0336(14) 0.0074(11) 0.0074(12) -0.0019(11)
O12' 0.0351(13) 0.083(2) 0.0530(15) 0.0091(13) 0.0090(11) -0.0058(12)
O13' 0.0742(17) 0.0526(17) 0.0404(13) -0.0102(12) 0.0067(12) 0.0130(13)
O14' 0.0387(11) 0.0292(11) 0.0446(12) 0.0005(9) 0.0208(10) -0.0007(8)
Cu2' 0.03067(18) 0.02073(18) 0.02757(19) 0.00143(12) 0.01053(14) 0.00264(12)
O6' 0.0519(14) 0.0261(12) 0.0355(13) 0.0001(10) 0.0099(12) 0.0045(10)
O1\" 0.0393(11) 0.0346(11) 0.0433(12) 0.0022(9) 0.0203(10) 0.0036(9)
C1\" 0.0308(13) 0.0317(15) 0.0251(13) -0.0038(11) 0.0093(11) -0.0032(11)
C2\" 0.0316(13) 0.0286(15) 0.0318(15) -0.0032(11) 0.0131(12) -0.0040(10)
C3\" 0.0338(16) 0.0375(18) 0.0420(18) -0.0019(13) 0.0114(14) -0.0054(13)
C4\" 0.052(2) 0.045(2) 0.049(2) -0.0097(16) 0.0229(17) -0.0172(16)
C5\" 0.052(2) 0.046(2) 0.075(3) -0.0133(19) 0.044(2) -0.0067(16)
C6\" 0.0350(17) 0.051(2) 0.062(2) 0.0018(18) 0.0203(17) 0.0043(15)
C7\" 0.0324(15) 0.0409(18) 0.0395(16) -0.0010(14) 0.0116(13) -0.0038(12)
N1\" 0.0317(15) 0.079(3) 0.0537(19) 0.0079(19) 0.0060(13) -0.0050(15)
O2\" 0.071(2) 0.102(3) 0.0489(16) -0.0217(17) 0.0068(15) -0.0051(18)
O3\" 0.066(2) 0.108(3) 0.073(2) 0.0407(19) 0.0054(17) 0.0153(18)
O4\" 0.0394(11) 0.0313(12) 0.0422(12) 0.0027(9) 0.0191(9) 0.0039(8)
O11\" 0.0413(11) 0.0295(12) 0.0338(11) -0.0045(9) 0.0025(9) -0.0031(9)
C11\" 0.0292(13) 0.0283(15) 0.0297(14) -0.0055(11) 0.0087(11) -0.0001(10)
C12\" 0.0280(13) 0.0252(14) 0.0404(16) -0.0056(12) 0.0045(12) -0.0009(11)
C13\" 0.0407(17) 0.0412(18) 0.049(2) -0.0097(15) 0.0167(15) -0.0075(14)
C14\" 0.0334(17) 0.052(2) 0.074(3) -0.0191(18) 0.0167(18) -0.0124(15)
C15\" 0.0336(18) 0.055(2) 0.068(3) -0.0195(19) -0.0094(18) -0.0045(15)
C16\" 0.050(2) 0.044(2) 0.0421(19) -0.0097(16) 0.0004(16) 0.0031(15)
C17\" 0.0362(15) 0.0260(14) 0.0382(16) -0.0050(12) 0.0066(13) 0.0015(11)
N11\" 0.0547(17) 0.0330(15) 0.0452(16) -0.0086(12) 0.0217(14) -0.0021(12)
O12\" 0.0382(13) 0.082(2) 0.0573(16) -0.0142(14) 0.0151(12) -0.0074(12)
O13\" 0.0833(19) 0.0542(18) 0.0659(17) 0.0167(14) 0.0403(15) 0.0178(14)
O14\" 0.0402(11) 0.0281(11) 0.0335(11) -0.0037(8) 0.0022(9) -0.0060(8)
Cu1\" 0.03037(18) 0.02050(18) 0.02608(18) -0.00085(12) 0.00753(14) -0.00081(12)
O6\" 0.0576(14) 0.0252(12) 0.0393(12) 0.0031(10) 0.0226(11) 0.0047(10)

loop_
_atom_type_symbol
_atom_type_description
_atom_type_scat_dispersion_real
_atom_type_scat_dispersion_imag
_atom_type_scat_source
C C 0.0033 0.0016 'International Tables Vol C Tables 4.2.6.8 and 6.1.1.4'
H H 0.0000 0.0000 'International Tables Vol C Tables 4.2.6.8 and 6.1.1.4'
N N 0.0061 0.0033 'International Tables Vol C Tables 4.2.6.8 and 6.1.1.4'
O O 0.0106 0.0060 'International Tables Vol C Tables 4.2.6.8 and 6.1.1.4'
Cu Cu 0.3201 1.2651 'International Tables Vol C Tables 4.2.6.8 and 6.1.1.4'

loop_
_geom_angle_atom_site_label_1
_geom_angle_atom_site_label_2
_geom_angle_atom_site_label_3
_geom_angle
_geom_angle_site_symmetry_1
_geom_angle_site_symmetry_3
_geom_angle_publ_flag
O14\" Cu1\" O1\" 89.08(9) . . ?
O14\" Cu1\" O4\" 90.39(9) . . ?
O1\" Cu1\" O4\" 168.06(9) . . ?
O14\" Cu1\" O11\" 168.06(9) . . ?
O1\" Cu1\" O11\" 89.34(9) . . ?
O4\" Cu1\" O11\" 88.72(9) . . ?
O14\" Cu1\" O6\" 98.36(9) . . ?
O1\" Cu1\" O6\" 92.13(9) . . ?
O4\" Cu1\" O6\" 99.74(9) . . ?
O11\" Cu1\" O6\" 93.52(9) . . ?
O14\" Cu1\" Cu1\" 82.73(6) . 3_567 ?
O1\" Cu1\" Cu1\" 83.56(7) . 3_567 ?
O4\" Cu1\" Cu1\" 84.55(6) . 3_567 ?
O11\" Cu1\" Cu1\" 85.33(6) . 3_567 ?
O6\" Cu1\" Cu1\" 175.54(7) . 3_567 ?
C11\" O11\" Cu1\" 120.43(18) . . ?
C11\" O14\" Cu1\" 125.08(19) 3_567 . ?
C1\" O1\" Cu1\" 123.10(19) . . ?
C1\" O4\" Cu1\" 121.67(18) 3_567 . ?
C7\" C2\" C3\" 117.0(3) . . ?
C7\" C2\" C1\" 122.8(3) . . ?
C3\" C2\" C1\" 119.9(3) . . ?
O13\" N11\" O12\" 124.8(3) . . ?
O13\" N11\" C17\" 118.3(3) . . ?
O12\" N11\" C17\" 116.9(3) . . ?
C4\" C3\" C2\" 121.0(3) . . ?
O14\" C11\" O11\" 126.4(3) 3_567 . ?
O14\" C11\" C12\" 117.0(3) 3_567 . ?
O11\" C11\" C12\" 116.4(2) . . ?
C14\" C15\" C16\" 120.4(3) . . ?
C16\" C17\" C12\" 123.1(3) . . ?
C16\" C17\" N11\" 117.7(3) . . ?
C12\" C17\" N11\" 119.2(3) . . ?
O1\" C1\" O4\" 127.1(3) . 3_567 ?
O1\" C1\" C2\" 116.5(3) . . ?
O4\" C1\" C2\" 116.4(2) 3_567 . ?
C6\" C7\" C2\" 123.0(3) . . ?
C6\" C7\" N1\" 117.2(3) . . ?
C2\" C7\" N1\" 119.7(3) . . ?
C13\" C12\" C17\" 116.6(3) . . ?
C13\" C12\" C11\" 120.3(3) . . ?
C17\" C12\" C11\" 122.8(3) . . ?
C13\" C14\" C15\" 120.9(4) . . ?
C14\" C13\" C12\" 121.5(4) . . ?
C3\" C4\" C5\" 119.6(4) . . ?
O2\" N1\" O3\" 124.1(4) . . ?
O2\" N1\" C7\" 118.4(4) . . ?
O3\" N1\" C7\" 117.6(4) . . ?
C5\" C6\" C7\" 118.8(3) . . ?
C6\" C5\" C4\" 120.6(3) . . ?
C17\" C16\" C15\" 117.5(4) . . ?
O4' Cu2' O14' 90.20(9) . . ?
O4' Cu2' O1' 168.24(9) . . ?
O14' Cu2' O1' 89.36(9) . . ?
O4' Cu2' O11' 89.07(9) . . ?
O14' Cu2' O11' 168.21(9) . . ?
O1' Cu2' O11' 88.97(9) . . ?
O4' Cu2' O6' 98.86(10) . . ?
O14' Cu2' O6' 99.45(9) . . ?
O1' Cu2' O6' 92.80(10) . . ?
O11' Cu2' O6' 92.29(9) . . ?
O4' Cu2' Cu2' 84.30(6) . 3_657 ?
O14' Cu2' Cu2' 82.60(6) . 3_657 ?
O1' Cu2' Cu2' 83.99(6) . 3_657 ?
O11' Cu2' Cu2' 85.61(6) . 3_657 ?
O6' Cu2' Cu2' 176.19(8) . 3_657 ?
C1' O1' Cu2' 122.21(19) . . ?
C11' O11' Cu2' 120.08(18) . . ?
C11' O14' Cu2' 125.37(18) 3_657 . ?
C1' O4' Cu2' 122.33(19) 3_657 . ?
C7' C2' C3' 117.0(3) . . ?
C7' C2' C1' 122.9(3) . . ?
C3' C2' C1' 119.9(3) . . ?
O13' N11' O12' 123.9(3) . . ?
O13' N11' C17' 118.2(3) . . ?
O12' N11' C17' 117.8(3) . . ?
O14' C11' O11' 126.3(3) 3_657 . ?
O14' C11' C12' 117.1(3) 3_657 . ?
O11' C11' C12' 116.4(3) . . ?
C4' C3' C2' 121.2(3) . . ?
C16' C17' C12' 122.9(3) . . ?
C16' C17' N11' 117.6(3) . . ?
C12' C17' N11' 119.4(3) . . ?
C13' C12' C17' 116.8(3) . . ?
C13' C12' C11' 120.2(3) . . ?
C17' C12' C11' 122.8(3) . . ?
C15' C16' C17' 118.4(3) . . ?
O4' C1' O1' 127.1(3) 3_657 . ?
O4' C1' C2' 116.5(3) 3_657 . ?
O1' C1' C2' 116.3(3) . . ?
C6' C7' C2' 122.8(3) . . ?
C6' C7' N1' 117.1(3) . . ?
C2' C7' N1' 120.0(3) . . ?
C14' C15' C16' 120.0(3) . . ?
C15' C14' C13' 120.8(3) . . ?
O3' N1' O2' 123.1(4) . . ?
O3' N1' C7' 118.2(4) . . ?
O2' N1' C7' 118.6(3) . . ?
C7' C6' C5' 118.6(3) . . ?
C3' C4' C5' 120.2(3) . . ?
C4' C5' C6' 120.2(3) . . ?
C12' C13' C14' 121.1(3) . . ?

loop_
_geom_bond_atom_site_label_1
_geom_bond_atom_site_label_2
_geom_bond_distance
_geom_bond_site_symmetry_2
_geom_bond_publ_flag
Cu1\" O14\" 1.9642(19) . ?
Cu1\" O1\" 1.973(2) . ?
Cu1\" O4\" 1.9756(19) . ?
Cu1\" O11\" 1.985(2) . ?
Cu1\" O6\" 2.147(2) . ?
Cu1\" Cu1\" 2.6576(7) 3_567 ?
O11\" C11\" 1.271(4) . ?
O14\" C11\" 1.247(3) 3_567 ?
O1\" C1\" 1.253(4) . ?
O4\" C1\" 1.259(4) 3_567 ?
C2\" C7\" 1.386(4) . ?
C2\" C3\" 1.396(4) . ?
C2\" C1\" 1.511(4) . ?
N11\" O13\" 1.229(4) . ?
N11\" O12\" 1.230(4) . ?
N11\" C17\" 1.472(4) . ?
C3\" C4\" 1.379(5) . ?
C11\" O14\" 1.247(3) 3_567 ?
C11\" C12\" 1.498(4) . ?
O3\" N1\" 1.228(5) . ?
C15\" C14\" 1.367(6) . ?
C15\" C16\" 1.388(6) . ?
C17\" C16\" 1.380(4) . ?
C17\" C12\" 1.401(4) . ?
C1\" O4\" 1.259(4) 3_567 ?
C7\" C6\" 1.371(5) . ?
C7\" N1\" 1.481(5) . ?
C12\" C13\" 1.376(4) . ?
C14\" C13\" 1.365(5) . ?
C4\" C5\" 1.393(6) . ?
N1\" O2\" 1.210(5) . ?
C6\" C5\" 1.369(6) . ?
Cu2' O4' 1.9650(19) . ?
Cu2' O14' 1.967(2) . ?
Cu2' O1' 1.972(2) . ?
Cu2' O11' 1.992(2) . ?
Cu2' O6' 2.145(2) . ?
Cu2' Cu2' 2.6552(7) 3_657 ?
O1' C1' 1.261(4) . ?
O11' C11' 1.271(4) . ?
O14' C11' 1.250(4) 3_657 ?
O4' C1' 1.257(3) 3_657 ?
C2' C7' 1.390(4) . ?
C2' C3' 1.395(4) . ?
C2' C1' 1.507(4) . ?
N11' O13' 1.224(4) . ?
N11' O12' 1.232(4) . ?
N11' C17' 1.464(4) . ?
C11' O14' 1.250(3) 3_657 ?
C11' C12' 1.500(4) . ?
C3' C4' 1.377(5) . ?
C17' C16' 1.390(4) . ?
C17' C12' 1.402(4) . ?
C12' C13' 1.382(4) . ?
C16' C15' 1.383(5) . ?
C1' O4' 1.257(3) 3_657 ?
C7' C6' 1.380(5) . ?
C7' N1' 1.474(5) . ?
C15' C14' 1.377(6) . ?
O3' N1' 1.221(4) . ?
C14' C13' 1.391(5) . ?
N1' O2' 1.223(5) . ?
C6' C5' 1.385(5) . ?
C4' C5' 1.383(6) . ?

loop_
_geom_torsion_atom_site_label_1
_geom_torsion_atom_site_label_2
_geom_torsion_atom_site_label_3
_geom_torsion_atom_site_label_4
_geom_torsion
_geom_torsion_site_symmetry_1
_geom_torsion_site_symmetry_2
_geom_torsion_site_symmetry_3
_geom_torsion_site_symmetry_4
_geom_torsion_publ_flag
O14\" Cu1\" O11\" C11\" -1.3(6) . . . . ?
O1\" Cu1\" O11\" C11\" -83.7(2) . . . . ?
O4\" Cu1\" O11\" C11\" 84.5(2) . . . . ?
O6\" Cu1\" O11\" C11\" -175.8(2) . . . . ?
Cu1\" Cu1\" O11\" C11\" -0.1(2) 3_567 . . . ?
O1\" Cu1\" O14\" C11\" 84.1(2) . . . 3_567 ?
O4\" Cu1\" O14\" C11\" -83.9(2) . . . 3_567 ?
O11\" Cu1\" O14\" C11\" 1.7(6) . . . 3_567 ?
O6\" Cu1\" O14\" C11\" 176.2(2) . . . 3_567 ?
Cu1\" Cu1\" O14\" C11\" 0.5(2) 3_567 . . 3_567 ?
O14\" Cu1\" O1\" C1\" -80.8(2) . . . . ?
O4\" Cu1\" O1\" C1\" 6.8(6) . . . . ?
O11\" Cu1\" O1\" C1\" 87.4(2) . . . . ?
O6\" Cu1\" O1\" C1\" -179.1(2) . . . . ?
Cu1\" Cu1\" O1\" C1\" 2.0(2) 3_567 . . . ?
O14\" Cu1\" O4\" C1\" 82.4(2) . . . 3_567 ?
O1\" Cu1\" O4\" C1\" -5.0(6) . . . 3_567 ?
O11\" Cu1\" O4\" C1\" -85.7(2) . . . 3_567 ?
O6\" Cu1\" O4\" C1\" -179.1(2) . . . 3_567 ?
Cu1\" Cu1\" O4\" C1\" -0.3(2) 3_567 . . 3_567 ?
C7\" C2\" C3\" C4\" 0.9(4) . . . . ?
C1\" C2\" C3\" C4\" -173.3(3) . . . . ?
Cu1\" O11\" C11\" O14\" -0.3(4) . . . 3_567 ?
Cu1\" O11\" C11\" C12\" -174.46(18) . . . . ?
O13\" N11\" C17\" C16\" 33.8(4) . . . . ?
O12\" N11\" C17\" C16\" -144.7(3) . . . . ?
O13\" N11\" C17\" C12\" -149.4(3) . . . . ?
O12\" N11\" C17\" C12\" 32.1(4) . . . . ?
Cu1\" O1\" C1\" O4\" -2.6(4) . . . 3_567 ?
Cu1\" O1\" C1\" C2\" -179.62(18) . . . . ?
C7\" C2\" C1\" O1\" -48.9(4) . . . . ?
C3\" C2\" C1\" O1\" 125.0(3) . . . . ?
C7\" C2\" C1\" O4\" 133.8(3) . . . 3_567 ?
C3\" C2\" C1\" O4\" -52.4(4) . . . 3_567 ?
C3\" C2\" C7\" C6\" -0.4(5) . . . . ?
C1\" C2\" C7\" C6\" 173.6(3) . . . . ?
C3\" C2\" C7\" N1\" 177.1(3) . . . . ?
C1\" C2\" C7\" N1\" -9.0(5) . . . . ?
C16\" C17\" C12\" C13\" 2.2(5) . . . . ?
N11\" C17\" C12\" C13\" -174.4(3) . . . . ?
C16\" C17\" C12\" C11\" -171.8(3) . . . . ?
N11\" C17\" C12\" C11\" 11.6(4) . . . . ?
O14\" C11\" C12\" C13\" -121.1(3) 3_567 . . . ?
O11\" C11\" C12\" C13\" 53.7(4) . . . . ?
O14\" C11\" C12\" C17\" 52.7(4) 3_567 . . . ?
O11\" C11\" C12\" C17\" -132.5(3) . . . . ?
C16\" C15\" C14\" C13\" 1.4(6) . . . . ?
C15\" C14\" C13\" C12\" -0.2(6) . . . . ?
C17\" C12\" C13\" C14\" -1.5(5) . . . . ?
C11\" C12\" C13\" C14\" 172.7(3) . . . . ?
C2\" C3\" C4\" C5\" -0.7(5) . . . . ?
C6\" C7\" N1\" O2\" 133.6(4) . . . . ?
C2\" C7\" N1\" O2\" -44.0(5) . . . . ?
C6\" C7\" N1\" O3\" -44.9(5) . . . . ?
C2\" C7\" N1\" O3\" 137.6(3) . . . . ?
C2\" C7\" C6\" C5\" -0.4(5) . . . . ?
N1\" C7\" C6\" C5\" -177.9(3) . . . . ?
C7\" C6\" C5\" C4\" 0.7(6) . . . . ?
C3\" C4\" C5\" C6\" -0.1(6) . . . . ?
C12\" C17\" C16\" C15\" -1.1(5) . . . . ?
N11\" C17\" C16\" C15\" 175.6(3) . . . . ?
C14\" C15\" C16\" C17\" -0.8(5) . . . . ?
O4' Cu2' O1' C1' 7.9(6) . . . . ?
O14' Cu2' O1' C1' -80.0(2) . . . . ?
O11' Cu2' O1' C1' 88.3(2) . . . . ?
O6' Cu2' O1' C1' -179.4(2) . . . . ?
Cu2' Cu2' O1' C1' 2.6(2) 3_657 . . . ?
O4' Cu2' O11' C11' 84.2(2) . . . . ?
O14' Cu2' O11' C11' -2.3(6) . . . . ?
O1' Cu2' O11' C11' -84.2(2) . . . . ?
O6' Cu2' O11' C11' -177.0(2) . . . . ?
Cu2' Cu2' O11' C11' -0.2(2) 3_657 . . . ?
O4' Cu2' O14' C11' -83.3(2) . . . 3_657 ?
O1' Cu2' O14' C11' 85.0(2) . . . 3_657 ?
O11' Cu2' O14' C11' 3.1(6) . . . 3_657 ?
O6' Cu2' O14' C11' 177.7(2) . . . 3_657 ?
Cu2' Cu2' O14' C11' 1.0(2) 3_657 . . 3_657 ?
O14' Cu2' O4' C1' 82.6(2) . . . 3_657 ?
O1' Cu2' O4' C1' -5.2(6) . . . 3_657 ?
O11' Cu2' O4' C1' -85.6(2) . . . 3_657 ?
O6' Cu2' O4' C1' -177.8(2) . . . 3_657 ?
Cu2' Cu2' O4' C1' 0.1(2) 3_657 . . 3_657 ?
Cu2' O11' C11' O14' -0.5(4) . . . 3_657 ?
Cu2' O11' C11' C12' -175.95(18) . . . . ?
C7' C2' C3' C4' 0.8(4) . . . . ?
C1' C2' C3' C4' -174.3(3) . . . . ?
O13' N11' C17' C16' 34.9(4) . . . . ?
O12' N11' C17' C16' -143.1(3) . . . . ?
O13' N11' C17' C12' -149.4(3) . . . . ?
O12' N11' C17' C12' 32.6(4) . . . . ?
C16' C17' C12' C13' 1.8(5) . . . . ?
N11' C17' C12' C13' -173.8(3) . . . . ?
C16' C17' C12' C11' -174.6(3) . . . . ?
N11' C17' C12' C11' 9.9(4) . . . . ?
O14' C11' C12' C13' -121.8(3) 3_657 . . . ?
O11' C11' C12' C13' 54.0(4) . . . . ?
O14' C11' C12' C17' 54.4(4) 3_657 . . . ?
O11' C11' C12' C17' -129.8(3) . . . . ?
C12' C17' C16' C15' -1.2(5) . . . . ?
N11' C17' C16' C15' 174.4(3) . . . . ?
Cu2' O1' C1' O4' -3.8(4) . . . 3_657 ?
Cu2' O1' C1' C2' 178.93(18) . . . . ?
C7' C2' C1' O4' 132.9(3) . . . 3_657 ?
C3' C2' C1' O4' -52.4(4) . . . 3_657 ?
C7' C2' C1' O1' -49.5(4) . . . . ?
C3' C2' C1' O1' 125.2(3) . . . . ?
C3' C2' C7' C6' 0.5(5) . . . . ?
C1' C2' C7' C6' 175.4(3) . . . . ?
C3' C2' C7' N1' 177.7(3) . . . . ?
C1' C2' C7' N1' -7.5(4) . . . . ?
C17' C16' C15' C14' 0.0(5) . . . . ?
C16' C15' C14' C13' 0.5(6) . . . . ?
C6' C7' N1' O3' -46.1(5) . . . . ?
C2' C7' N1' O3' 136.6(3) . . . . ?
C6' C7' N1' O2' 132.2(4) . . . . ?
C2' C7' N1' O2' -45.1(5) . . . . ?
C2' C7' C6' C5' -1.3(5) . . . . ?
N1' C7' C6' C5' -178.5(3) . . . . ?
C2' C3' C4' C5' -1.3(5) . . . . ?
C3' C4' C5' C6' 0.5(6) . . . . ?
C7' C6' C5' C4' 0.7(5) . . . . ?
C17' C12' C13' C14' -1.2(5) . . . . ?
C11' C12' C13' C14' 175.2(3) . . . . ?
C15' C14' C13' C12' 0.2(6) . . . . ?
